data_1504108
loop_
_publ_author_name
'Gao, Zheng-Xi'
'Wang, Meng'
'Wang, Shaozhong'
'Yao, Zhu-Jun'

_publ_section_title
;
 Efficient synthesis of 4-amido-N(5)-acetyl-4-deoxyneuraminic acid and its
 application to the C-4 modification of sialic acids.
;
_journal_issue 16
_journal_name_full 'Organic letters'
_journal_page_first 3678
_journal_page_last 3681
_journal_paper_doi 10.1021/ol901511x
_journal_volume 11
_journal_year 2009
_chemical_absolute_configuration ad
_chemical_formula_sum 'C30 H48 N2 O13'
_chemical_formula_weight 644.70
_chemical_name_systematic
; 
 ? 
;
_space_group_IT_number 19
_symmetry_cell_setting orthorhombic
_symmetry_space_group_name_Hall 'P 2ac 2ab'
_symmetry_space_group_name_H-M 'P 21 21 21'
_atom_sites_solution_hydrogens geom
_atom_sites_solution_primary direct
_atom_sites_solution_secondary difmap
_audit_creation_method SHELXL-97
_cell_angle_alpha 90.00
_cell_angle_beta 90.00
_cell_angle_gamma 90.00
_cell_formula_units_Z 4
_cell_length_a 9.3504(12)
_cell_length_b 18.666(2)
_cell_length_c 20.153(3)
_cell_measurement_reflns_used 1379
_cell_measurement_temperature 293(2)
_cell_measurement_theta_max 30.917
_cell_measurement_theta_min 4.802
_cell_volume 3517.4(8)
_computing_cell_refinement 'Bruker SMART'
_computing_data_collection 'Bruker SMART'
_computing_data_reduction 'Bruker SHELXTL'
_computing_molecular_graphics 'Bruker SHELXTL'
_computing_publication_material 'Bruker SHELXTL'
_computing_structure_refinement 'SHELXL-97 (Sheldrick, 1997)'
_computing_structure_solution 'SHELXS-97 (Sheldrick, 1990)'
_diffrn_ambient_temperature 293(2)
_diffrn_measured_fraction_theta_full 1.000
_diffrn_measured_fraction_theta_max 1.000
_diffrn_measurement_device_type 'CCD area detector'
_diffrn_measurement_method 'phi and omega scans'
_diffrn_radiation_monochromator graphite
_diffrn_radiation_source 'fine-focus sealed tube'
_diffrn_radiation_type MoK\a
_diffrn_radiation_wavelength 0.71073
_diffrn_reflns_av_R_equivalents 0.1614
_diffrn_reflns_av_sigmaI/netI 0.1317
_diffrn_reflns_limit_h_max 11
_diffrn_reflns_limit_h_min -11
_diffrn_reflns_limit_k_max 22
_diffrn_reflns_limit_k_min -14
_diffrn_reflns_limit_l_max 24
_diffrn_reflns_limit_l_min -24
_diffrn_reflns_number 18741
_diffrn_reflns_theta_full 25.50
_diffrn_reflns_theta_max 25.50
_diffrn_reflns_theta_min 2.02
_exptl_absorpt_coefficient_mu 0.095
_exptl_absorpt_correction_T_max 1.00000
_exptl_absorpt_correction_T_min 0.66402
_exptl_absorpt_correction_type empirical
_exptl_absorpt_process_details sadabs
_exptl_crystal_colour colorless
_exptl_crystal_density_diffrn 1.217
_exptl_crystal_density_method 'not measured'
_exptl_crystal_description prismatic
_exptl_crystal_F_000 1384
_exptl_crystal_size_max 0.466
_exptl_crystal_size_mid 0.229
_exptl_crystal_size_min 0.210
_refine_diff_density_max 0.384
_refine_diff_density_min -0.183
_refine_diff_density_rms 0.048
_refine_ls_abs_structure_details 'Flack H D (1983), Acta Cryst. A39, 876-881'
_refine_ls_abs_structure_Flack 10(10)
_refine_ls_extinction_coef 0.0033(8)
_refine_ls_extinction_expression Fc^*^=kFc[1+0.001xFc^2^\l^3^/sin(2\q)]^-1/4^
_refine_ls_extinction_method SHELXL
_refine_ls_goodness_of_fit_ref 0.812
_refine_ls_hydrogen_treatment mixed
_refine_ls_matrix_type full
_refine_ls_number_parameters 421
_refine_ls_number_reflns 3691
_refine_ls_number_restraints 1
_refine_ls_restrained_S_all 0.812
_refine_ls_R_factor_all 0.1417
_refine_ls_R_factor_gt 0.0640
_refine_ls_shift/su_max 0.047
_refine_ls_shift/su_mean 0.004
_refine_ls_structure_factor_coef Fsqd
_refine_ls_weighting_details 'calc w=1/[\s^2^(Fo^2^)+(0.0726P)^2^+0.0000P] where P=(Fo^2^+2Fc^2^)/3'
_refine_ls_weighting_scheme calc
_refine_ls_wR_factor_gt 0.1432
_refine_ls_wR_factor_ref 0.1651
_reflns_number_gt 1542
_reflns_number_total 3691
_reflns_threshold_expression >2sigma(I)
_cod_data_source_file ol901511x_si_002.cif
_cod_data_source_block cd27566
_cod_depositor_comments
;
The following automatic conversions were performed:

'_symmetry_cell_setting' value 'Orthorhombic' changed to
'orthorhombic' according to
/home/saulius/struct/CIF-dictionaries/cif_core.dic dictionary named
'cif_core.dic' version 2.4.2 from 2011-04-26.

Automatic conversion script
Id: cif_fix_values 1715 2011-07-08 13:25:40Z adriana 
;
_cod_original_cell_volume 3517.3(8)
_cod_original_sg_symbol_H-M P2(1)2(1)2(1)
_cod_database_code 1504108

loop_
_symmetry_equiv_pos_as_xyz
'x, y, z'
'-x+1/2, -y, z+1/2'
'-x, y+1/2, -z+1/2'
'x+1/2, -y+1/2, -z'

loop_
_atom_site_label
_atom_site_type_symbol
_atom_site_fract_x
_atom_site_fract_y
_atom_site_fract_z
_atom_site_U_iso_or_equiv
_atom_site_adp_type
_atom_site_occupancy
_atom_site_symmetry_multiplicity
_atom_site_calc_flag
_atom_site_refinement_flags
O1 O 0.5011(6) 0.5726(3) 0.2854(2) 0.1061(16) Uani 1 1 d .
O2 O 0.5686(5) 0.5057(2) 0.1985(2) 0.0932(15) Uani 1 1 d .
O3 O 0.8097(5) 0.6050(2) 0.24954(18) 0.0697(12) Uani 1 1 d .
O4 O 0.6064(7) 0.7152(4) 0.3603(3) 0.115(2) Uani 1 1 d .
O5 O 0.8049(11) 0.7336(4) 0.4204(3) 0.112(3) Uani 1 1 d .
O6 O 0.7855(5) 0.6152(2) 0.07153(17) 0.0671(12) Uani 1 1 d .
O7 O 1.0036(5) 0.7698(2) 0.22364(17) 0.0760(12) Uani 1 1 d .
O8 O 1.1771(5) 0.8449(3) 0.1857(3) 0.0964(15) Uani 1 1 d .
O9 O 0.8646(5) 0.9237(2) 0.1042(2) 0.0933(15) Uani 1 1 d .
O10 O 1.0251(11) 1.0101(4) 0.0826(4) 0.111(4) Uani 1 1 d .
O11 O 0.9268(12) 0.4644(5) -0.0067(6) 0.114(6) Uani 1 1 d .
O12 O 0.7555(9) 0.4736(3) 0.0605(3) 0.111(2) Uani 1 1 d .
O13 O 1.2163(5) 0.7216(3) 0.0042(2) 0.0862(14) Uani 1 1 d .
N1 N 0.8233(5) 0.6393(2) 0.1376(2) 0.0569(12) Uani 1 1 d .
N2 N 0.9933(6) 0.7329(3) 0.0433(2) 0.0558(12) Uani 1 1 d D
C1 C 0.4608(9) 0.5104(5) 0.2482(4) 0.099(2) Uani 1 1 d .
C2 C 0.5635(8) 0.6218(4) 0.2406(3) 0.082(2) Uani 1 1 d .
H2 H 0.4949 0.6586 0.2268 0.098 Uiso 1 1 calc R
C3 C 0.6144(7) 0.5774(3) 0.1821(3) 0.0684(18) Uani 1 1 d .
H3 H 0.5751 0.5941 0.1397 0.082 Uiso 1 1 calc R
C4 C 0.7732(6) 0.5822(3) 0.1846(3) 0.0614(16) Uani 1 1 d .
H4 H 0.8174 0.5359 0.1742 0.074 Uiso 1 1 calc R
C5 C 0.6987(8) 0.6550(3) 0.2687(3) 0.0733(18) Uani 1 1 d .
H5 H 0.7160 0.7017 0.2480 0.088 Uiso 1 1 calc R
C6 C 0.7044(11) 0.6619(4) 0.3430(3) 0.095(2) Uani 1 1 d .
H6 H 0.6799 0.6164 0.3643 0.114 Uiso 1 1 calc R
C7 C 0.8429(11) 0.6887(5) 0.3674(3) 0.118(3) Uani 1 1 d .
H7A H 0.9032 0.6496 0.3823 0.131 Uiso 1 1 calc R
H7B H 0.8928 0.7153 0.3331 0.131 Uiso 1 1 calc R
C8 C 0.6753(16) 0.7632(7) 0.4050(5) 0.117(4) Uani 1 1 d .
C9 C 0.9022(8) 0.5744(4) 0.0435(3) 0.080(2) Uani 1 1 d .
H9 H 0.9268 0.5948 0.0002 0.096 Uiso 1 1 calc R
C10 C 1.0269(8) 0.5847(3) 0.0898(3) 0.078(2) Uani 1 1 d .
H10A H 1.1123 0.5982 0.0654 0.094 Uiso 1 1 calc R
H10B H 1.0462 0.5413 0.1147 0.094 Uiso 1 1 calc R
C11 C 0.9788(6) 0.6449(3) 0.1356(3) 0.0620(16) Uani 1 1 d .
H11 H 1.0170 0.6362 0.1801 0.074 Uiso 1 1 calc R
C12 C 1.0312(6) 0.7188(3) 0.1110(3) 0.0607(16) Uani 1 1 d .
H12 H 1.1359 0.7182 0.1131 0.073 Uiso 1 1 calc R
C13 C 0.9805(6) 0.7818(3) 0.1540(2) 0.0582(15) Uani 1 1 d .
H13 H 0.8784 0.7899 0.1462 0.070 Uiso 1 1 calc R
C14 C 1.0607(6) 0.8496(3) 0.1403(3) 0.0684(17) Uani 1 1 d .
H14 H 1.0972 0.8490 0.0947 0.082 Uiso 1 1 calc R
C15 C 1.1360(8) 0.8033(4) 0.2423(4) 0.088(2) Uani 1 1 d .
C16 C 0.9747(8) 0.9176(4) 0.1518(3) 0.083(2) Uani 1 1 d .
H16 H 0.9348 0.9181 0.1967 0.099 Uiso 1 1 calc R
C17 C 1.0634(10) 0.9871(4) 0.1390(5) 0.119(3) Uani 1 1 d .
H17A H 1.0440 1.0225 0.1730 0.133 Uiso 1 1 calc R
H17B H 1.1650 0.9765 0.1391 0.133 Uiso 1 1 calc R
C18 C 0.8967(11) 0.9821(5) 0.0601(4) 0.106(3) Uani 1 1 d .
C19 C 0.8618(12) 0.4957(5) 0.0340(6) 0.112(4) Uani 1 1 d .
C20 C 0.6954(18) 0.4020(6) 0.0413(6) 0.119(7) Uani 1 1 d .
H20A H 0.7707 0.3722 0.0244 0.138 Uiso 1 1 calc R
H20B H 0.6237 0.4084 0.0078 0.138 Uiso 1 1 calc R
H20C H 0.6534 0.3797 0.0796 0.138 Uiso 1 1 calc R
C21 C 1.0886(7) 0.7328(3) -0.0065(3) 0.0598(16) Uani 1 1 d .
C22 C 1.0324(7) 0.7442(4) -0.0748(3) 0.084(2) Uani 1 1 d .
H22A H 1.0992 0.7725 -0.0997 0.116 Uiso 1 1 calc R
H22B H 0.9423 0.7688 -0.0725 0.116 Uiso 1 1 calc R
H22C H 1.0194 0.6987 -0.0961 0.116 Uiso 1 1 calc R
C23 C 0.3142(8) 0.5203(5) 0.2191(4) 0.113(3) Uani 1 1 d .
H23A H 0.3149 0.5607 0.1896 0.124 Uiso 1 1 calc R
H23B H 0.2466 0.5285 0.2541 0.124 Uiso 1 1 calc R
H23C H 0.2876 0.4780 0.1949 0.124 Uiso 1 1 calc R
C24 C 0.4759(10) 0.4453(5) 0.2935(4) 0.114(4) Uani 1 1 d .
H24A H 0.4207 0.4063 0.2759 0.136 Uiso 1 1 calc R
H24B H 0.4419 0.4571 0.3371 0.136 Uiso 1 1 calc R
H24C H 0.5747 0.4315 0.2959 0.136 Uiso 1 1 calc R
C25 C 0.6876(19) 0.8350(6) 0.3721(7) 0.117(8) Uani 1 1 d .
H25A H 0.7570 0.8635 0.3952 0.136 Uiso 1 1 calc R
H25B H 0.5965 0.8587 0.3732 0.136 Uiso 1 1 calc R
H25C H 0.7172 0.8287 0.3269 0.136 Uiso 1 1 calc R
C26 C 0.5906(18) 0.7682(8) 0.4708(4) 0.110(9) Uani 1 1 d .
H26A H 0.5646 0.7210 0.4852 0.136 Uiso 1 1 calc R
H26B H 0.5057 0.7962 0.4639 0.136 Uiso 1 1 calc R
H26C H 0.6490 0.7907 0.5040 0.136 Uiso 1 1 calc R
C27 C 1.1100(10) 0.8480(5) 0.3026(4) 0.113(3) Uani 1 1 d .
H27A H 1.1961 0.8731 0.3142 0.130 Uiso 1 1 calc R
H27B H 1.0819 0.8176 0.3388 0.130 Uiso 1 1 calc R
H27C H 1.0353 0.8819 0.2936 0.130 Uiso 1 1 calc R
C28 C 1.2522(9) 0.7469(4) 0.2519(5) 0.111(4) Uani 1 1 d .
H28A H 1.2710 0.7235 0.2104 0.131 Uiso 1 1 calc R
H28B H 1.2208 0.7121 0.2838 0.131 Uiso 1 1 calc R
H28C H 1.3381 0.7695 0.2675 0.131 Uiso 1 1 calc R
C29 C 0.9269(11) 0.9524(6) -0.0078(4) 0.115(4) Uani 1 1 d .
H29A H 0.9427 0.9911 -0.0383 0.133 Uiso 1 1 calc R
H29B H 0.8467 0.9244 -0.0225 0.133 Uiso 1 1 calc R
H29C H 1.0106 0.9226 -0.0061 0.133 Uiso 1 1 calc R
C30 C 0.7770(18) 1.0328(6) 0.0641(6) 0.117(7) Uani 1 1 d .
H30A H 0.7623 1.0465 0.1095 0.135 Uiso 1 1 calc R
H30B H 0.6919 1.0105 0.0473 0.135 Uiso 1 1 calc R
H30C H 0.7986 1.0745 0.0381 0.135 Uiso 1 1 calc R
H2A H 0.909(3) 0.740(3) 0.035(2) 0.058(19) Uiso 1 1 d D

loop_
_atom_site_aniso_label
_atom_site_aniso_U_11
_atom_site_aniso_U_22
_atom_site_aniso_U_33
_atom_site_aniso_U_23
_atom_site_aniso_U_13
_atom_site_aniso_U_12
O1 0.108(4) 0.120(4) 0.091(3) 0.009(3) 0.035(3) -0.008(4)
O2 0.107(4) 0.065(3) 0.108(3) 0.015(3) 0.030(3) -0.013(3)
O3 0.090(3) 0.067(3) 0.052(2) 0.006(2) -0.001(2) 0.016(2)
O4 0.166(6) 0.120(5) 0.120(4) -0.044(4) 0.039(4) 0.027(5)
O5 0.168(9) 0.139(7) 0.119(5) -0.061(5) -0.028(6) 0.031(7)
O6 0.081(3) 0.069(3) 0.052(2) -0.002(2) -0.006(2) -0.006(2)
O7 0.097(3) 0.078(3) 0.054(2) -0.003(2) -0.009(2) -0.005(3)
O8 0.068(3) 0.105(4) 0.116(4) -0.015(3) -0.018(3) -0.016(3)
O9 0.101(4) 0.071(3) 0.108(3) 0.006(3) -0.023(3) -0.016(3)
O10 0.191(11) 0.125(7) 0.089(5) 0.057(5) -0.065(7) -0.106(8)
O11 0.205(12) 0.116(7) 0.180(13) -0.104(8) 0.120(11) -0.052(8)
O12 0.160(6) 0.081(4) 0.153(5) -0.040(4) 0.005(5) -0.019(4)
O13 0.058(3) 0.109(4) 0.092(3) 0.015(3) 0.021(2) 0.003(3)
N1 0.064(3) 0.061(3) 0.046(3) 0.000(2) -0.003(2) 0.005(3)
N2 0.045(3) 0.069(3) 0.054(3) 0.001(2) 0.000(3) -0.001(3)
C1 0.088(6) 0.093(6) 0.115(6) 0.025(6) 0.023(5) 0.003(5)
C2 0.088(6) 0.080(5) 0.078(5) 0.015(4) 0.013(4) 0.023(4)
C3 0.084(5) 0.057(4) 0.064(4) 0.006(3) 0.011(4) 0.006(4)
C4 0.073(5) 0.064(4) 0.047(4) 0.008(3) 0.005(3) 0.014(3)
C5 0.099(5) 0.059(4) 0.061(4) 0.007(3) 0.015(4) 0.017(4)
C6 0.152(8) 0.072(5) 0.060(4) -0.015(4) 0.013(5) 0.007(6)
C7 0.198(10) 0.110(7) 0.046(4) -0.028(4) 0.012(6) 0.014(7)
C8 0.198(12) 0.125(10) 0.118(8) -0.021(7) 0.028(8) 0.046(9)
C9 0.095(5) 0.071(5) 0.073(4) -0.012(4) 0.016(5) -0.009(4)
C10 0.088(5) 0.052(4) 0.095(5) -0.007(4) 0.022(4) 0.002(4)
C11 0.057(4) 0.064(4) 0.065(4) 0.001(3) 0.006(3) 0.013(3)
C12 0.047(3) 0.068(4) 0.068(4) -0.006(3) -0.004(3) 0.006(3)
C13 0.061(4) 0.056(4) 0.058(4) -0.008(3) -0.005(3) 0.009(3)
C14 0.062(4) 0.063(4) 0.080(4) -0.018(4) -0.003(4) -0.007(4)
C15 0.084(6) 0.084(5) 0.095(6) -0.022(5) -0.026(5) 0.000(5)
C16 0.096(5) 0.075(5) 0.077(4) -0.015(4) -0.010(4) -0.010(5)
C17 0.132(8) 0.084(6) 0.141(8) -0.011(6) -0.032(7) -0.010(6)
C18 0.125(8) 0.095(6) 0.096(6) 0.020(6) -0.008(6) -0.028(6)
C19 0.117(9) 0.095(8) 0.184(10) -0.043(7) 0.065(7) -0.024(6)
C20 0.182(17) 0.086(9) 0.188(15) 0.025(10) -0.054(15) -0.062(11)
C21 0.047(4) 0.067(4) 0.065(4) -0.001(3) 0.006(3) -0.010(3)
C22 0.085(5) 0.105(6) 0.063(4) 0.007(4) 0.000(4) -0.012(4)
C23 0.091(6) 0.119(7) 0.158(8) 0.004(6) 0.007(6) 0.009(6)
C24 0.129(7) 0.132(8) 0.172(8) 0.093(7) 0.023(6) -0.004(6)
C25 0.19(2) 0.054(8) 0.165(17) 0.002(10) 0.010(17) 0.058(12)
C26 0.21(3) 0.149(15) 0.050(7) -0.042(9) 0.050(12) 0.053(17)
C27 0.179(9) 0.126(7) 0.094(5) -0.044(6) -0.037(6) -0.007(7)
C28 0.123(7) 0.127(8) 0.172(8) -0.026(6) -0.066(6) 0.046(6)
C29 0.138(9) 0.184(12) 0.073(5) -0.029(6) 0.005(6) -0.006(9)
C30 0.171(18) 0.102(9) 0.157(13) 0.048(9) 0.030(12) 0.065(12)

loop_
_atom_type_symbol
_atom_type_description
_atom_type_scat_dispersion_real
_atom_type_scat_dispersion_imag
_atom_type_scat_source
C C 0.0033 0.0000 'International Tables Vol C Tables 4.2.6.8 and 6.1.1.4'
H H 0.0000 0.0000 'International Tables Vol C Tables 4.2.6.8 and 6.1.1.4'
N N 0.0061 0.0000 'International Tables Vol C Tables 4.2.6.8 and 6.1.1.4'
O O 0.0106 0.0000 'International Tables Vol C Tables 4.2.6.8 and 6.1.1.4'

loop_
_geom_angle_atom_site_label_1
_geom_angle_atom_site_label_2
_geom_angle_atom_site_label_3
_geom_angle
C2 O1 C1 107.6(5)
C1 O2 C3 108.4(5)
C4 O3 C5 105.5(4)
C6 O4 C8 108.0(8)
C8 O5 C7 107.0(8)
C9 O6 N1 109.8(4)
C15 O7 C13 108.5(5)
C14 O8 C15 109.9(5)
C16 O9 C18 109.2(6)
C17 O10 C18 114.2(7)
C19 O12 C20 120.1(10)
O6 N1 C11 103.8(4)
O6 N1 C4 106.4(4)
C11 N1 C4 112.4(4)
C21 N2 C12 123.1(5)
C21 N2 H2A 119(4)
C12 N2 H2A 118(4)
O2 C1 O1 103.4(6)
O2 C1 C23 112.2(7)
O1 C1 C23 110.1(7)
O2 C1 C24 107.9(7)
O1 C1 C24 108.0(7)
C23 C1 C24 114.6(7)
O1 C2 C5 111.8(6)
O1 C2 C3 105.7(6)
C5 C2 C3 104.6(5)
O1 C2 H2 111.5
C5 C2 H2 111.5
C3 C2 H2 111.5
O2 C3 C4 110.1(5)
O2 C3 C2 103.6(5)
C4 C3 C2 104.6(5)
O2 C3 H3 112.6
C4 C3 H3 112.6
C2 C3 H3 112.6
O3 C4 C3 106.8(5)
O3 C4 N1 107.1(5)
C3 C4 N1 109.4(5)
O3 C4 H4 111.1
C3 C4 H4 111.1
N1 C4 H4 111.1
O3 C5 C6 107.2(6)
O3 C5 C2 103.5(5)
C6 C5 C2 115.9(6)
O3 C5 H5 110.0
C6 C5 H5 110.0
C2 C5 H5 110.0
O4 C6 C7 104.6(6)
O4 C6 C5 106.7(7)
C7 C6 C5 113.1(7)
O4 C6 H6 110.7
C7 C6 H6 110.7
C5 C6 H6 110.7
O5 C7 C6 103.5(8)
O5 C7 H7A 111.1
C6 C7 H7A 111.1
O5 C7 H7B 111.1
C6 C7 H7B 111.1
H7A C7 H7B 109.0
O5 C8 O4 106.8(9)
O5 C8 C25 113.2(13)
O4 C8 C25 108.5(11)
O5 C8 C26 106.5(11)
O4 C8 C26 110.4(11)
C25 C8 C26 111.3(10)
O6 C9 C10 106.0(5)
O6 C9 C19 111.6(7)
C10 C9 C19 113.1(7)
O6 C9 H9 108.7
C10 C9 H9 108.7
C19 C9 H9 108.7
C9 C10 C11 103.9(5)
C9 C10 H10A 111.0
C11 C10 H10A 111.0
C9 C10 H10B 111.0
C11 C10 H10B 111.0
H10A C10 H10B 109.0
N1 C11 C10 105.0(5)
N1 C11 C12 112.9(5)
C10 C11 C12 111.8(5)
N1 C11 H11 109.0
C10 C11 H11 109.0
C12 C11 H11 109.0
N2 C12 C13 108.7(5)
N2 C12 C11 113.0(5)
C13 C12 C11 113.8(5)
N2 C12 H12 107.0
C13 C12 H12 107.0
C11 C12 H12 107.0
O7 C13 C14 103.6(5)
O7 C13 C12 112.8(4)
C14 C13 C12 112.9(5)
O7 C13 H13 109.1
C14 C13 H13 109.1
C12 C13 H13 109.1
O8 C14 C13 102.2(5)
O8 C14 C16 111.0(5)
C13 C14 C16 114.4(5)
O8 C14 H14 109.7
C13 C14 H14 109.7
C16 C14 H14 109.7
O8 C15 O7 105.0(5)
O8 C15 C27 112.9(6)
O7 C15 C27 108.4(6)
O8 C15 C28 106.5(7)
O7 C15 C28 110.2(6)
C27 C15 C28 113.5(7)
O9 C16 C14 110.5(5)
O9 C16 C17 102.0(6)
C14 C16 C17 112.8(6)
O9 C16 H16 110.4
C14 C16 H16 110.4
C17 C16 H16 110.4
O10 C17 C16 106.3(7)
O10 C17 H17A 110.5
C16 C17 H17A 110.5
O10 C17 H17B 110.5
C16 C17 H17B 110.5
H17A C17 H17B 108.7
O10 C18 O9 105.4(7)
O10 C18 C30 113.5(10)
O9 C18 C30 107.2(8)
O10 C18 C29 105.9(8)
O9 C18 C29 108.9(8)
C30 C18 C29 115.5(9)
O11 C19 O12 124.4(10)
O11 C19 C9 115.9(10)
O12 C19 C9 118.7(9)
O12 C20 H20A 109.5
O12 C20 H20B 109.5
H20A C20 H20B 109.5
O12 C20 H20C 109.5
H20A C20 H20C 109.5
H20B C20 H20C 109.5
O13 C21 N2 120.9(6)
O13 C21 C22 121.9(6)
N2 C21 C22 117.2(6)
C21 C22 H22A 109.5
C21 C22 H22B 109.5
H22A C22 H22B 109.5
C21 C22 H22C 109.5
H22A C22 H22C 109.5
H22B C22 H22C 109.5
C1 C23 H23A 109.5
C1 C23 H23B 109.5
H23A C23 H23B 109.5
C1 C23 H23C 109.5
H23A C23 H23C 109.5
H23B C23 H23C 109.5
C1 C24 H24A 109.5
C1 C24 H24B 109.5
H24A C24 H24B 109.5
C1 C24 H24C 109.5
H24A C24 H24C 109.5
H24B C24 H24C 109.5
C8 C25 H25A 109.5
C8 C25 H25B 109.5
H25A C25 H25B 109.5
C8 C25 H25C 109.5
H25A C25 H25C 109.5
H25B C25 H25C 109.5
C8 C26 H26A 109.5
C8 C26 H26B 109.5
H26A C26 H26B 109.5
C8 C26 H26C 109.5
H26A C26 H26C 109.5
H26B C26 H26C 109.5
C15 C27 H27A 109.5
C15 C27 H27B 109.5
H27A C27 H27B 109.5
C15 C27 H27C 109.5
H27A C27 H27C 109.5
H27B C27 H27C 109.5
C15 C28 H28A 109.5
C15 C28 H28B 109.5
H28A C28 H28B 109.5
C15 C28 H28C 109.5
H28A C28 H28C 109.5
H28B C28 H28C 109.5
C18 C29 H29A 109.5
C18 C29 H29B 109.5
H29A C29 H29B 109.5
C18 C29 H29C 109.5
H29A C29 H29C 109.5
H29B C29 H29C 109.5
C18 C30 H30A 109.5
C18 C30 H30B 109.5
H30A C30 H30B 109.5
C18 C30 H30C 109.5
H30A C30 H30C 109.5
H30B C30 H30C 109.5

loop_
_geom_bond_atom_site_label_1
_geom_bond_atom_site_label_2
_geom_bond_distance
O1 C2 1.413(7)
O1 C1 1.433(9)
O2 C1 1.424(8)
O2 C3 1.442(7)
O3 C4 1.418(6)
O3 C5 1.448(7)
O4 C6 1.397(9)
O4 C8 1.424(13)
O5 C8 1.368(12)
O5 C7 1.403(9)
O6 C9 1.446(7)
O6 N1 1.450(5)
O7 C15 1.437(8)
O7 C13 1.437(6)
O8 C14 1.425(7)
O8 C15 1.432(8)
O9 C16 1.411(7)
O9 C18 1.437(8)
O10 C17 1.265(9)
O10 C18 1.386(10)
O11 C19 1.178(10)
O12 C19 1.201(9)
O12 C20 1.500(11)
O13 C21 1.232(6)
N1 C11 1.458(7)
N1 C4 1.501(7)
N2 C21 1.341(7)
N2 C12 1.434(7)
N2 H2A 0.82(2)
C1 C23 1.503(10)
C1 C24 1.526(9)
C2 C5 1.517(9)
C2 C3 1.519(8)
C2 H2 0.9800
C3 C4 1.489(7)
C3 H3 0.9800
C4 H4 0.9800
C5 C6 1.503(8)
C5 H5 0.9800
C6 C7 1.473(11)
C6 H6 0.9800
C7 H7A 0.9700
C7 H7B 0.9700
C8 C25 1.500(15)
C8 C26 1.546(13)
C9 C10 1.504(8)
C9 C19 1.528(11)
C9 H9 0.9800
C10 C11 1.523(8)
C10 H10A 0.9700
C10 H10B 0.9700
C11 C12 1.545(8)
C11 H11 0.9800
C12 C13 1.535(7)
C12 H12 0.9800
C13 C14 1.498(8)
C13 H13 0.9800
C14 C16 1.520(9)
C14 H14 0.9800
C15 C27 1.493(9)
C15 C28 1.527(9)
C16 C17 1.560(10)
C16 H16 0.9800
C17 H17A 0.9700
C17 H17B 0.9700
C18 C30 1.468(14)
C18 C29 1.505(11)
C20 H20A 0.9600
C20 H20B 0.9600
C20 H20C 0.9600
C21 C22 1.488(8)
C22 H22A 0.9600
C22 H22B 0.9600
C22 H22C 0.9600
C23 H23A 0.9600
C23 H23B 0.9600
C23 H23C 0.9600
C24 H24A 0.9600
C24 H24B 0.9600
C24 H24C 0.9600
C25 H25A 0.9600
C25 H25B 0.9600
C25 H25C 0.9600
C26 H26A 0.9600
C26 H26B 0.9600
C26 H26C 0.9600
C27 H27A 0.9600
C27 H27B 0.9600
C27 H27C 0.9600
C28 H28A 0.9600
C28 H28B 0.9600
C28 H28C 0.9600
C29 H29A 0.9600
C29 H29B 0.9600
C29 H29C 0.9600
C30 H30A 0.9600
C30 H30B 0.9600
C30 H30C 0.9600

loop_
_geom_hbond_atom_site_label_D
_geom_hbond_atom_site_label_H
_geom_hbond_atom_site_label_A
_geom_hbond_distance_DH
_geom_hbond_distance_HA
_geom_hbond_distance_DA
_geom_hbond_angle_DHA
_geom_hbond_site_symmetry_A
N2 H2A O13 0.82(2) 2.09(3) 2.889(7) 164(5) 4_465

loop_
_geom_torsion_atom_site_label_1
_geom_torsion_atom_site_label_2
_geom_torsion_atom_site_label_3
_geom_torsion_atom_site_label_4
_geom_torsion
C9 O6 N1 C11 28.0(5)
C9 O6 N1 C4 -90.8(5)
C3 O2 C1 O1 -32.0(7)
C3 O2 C1 C23 86.6(8)
C3 O2 C1 C24 -146.3(7)
C2 O1 C1 O2 33.7(7)
C2 O1 C1 C23 -86.4(7)
C2 O1 C1 C24 147.8(6)
C1 O1 C2 C5 -135.7(6)
C1 O1 C2 C3 -22.4(7)
C1 O2 C3 C4 129.8(6)
C1 O2 C3 C2 18.3(7)
O1 C2 C3 O2 2.6(7)
C5 C2 C3 O2 120.7(5)
O1 C2 C3 C4 -112.8(6)
C5 C2 C3 C4 5.3(7)
C5 O3 C4 C3 -36.2(6)
C5 O3 C4 N1 81.0(5)
O2 C3 C4 O3 -92.4(6)
C2 C3 C4 O3 18.3(7)
O2 C3 C4 N1 152.0(4)
C2 C3 C4 N1 -97.3(5)
O6 N1 C4 O3 179.9(4)
C11 N1 C4 O3 66.9(6)
O6 N1 C4 C3 -64.6(5)
C11 N1 C4 C3 -177.6(5)
C4 O3 C5 C6 161.8(6)
C4 O3 C5 C2 38.8(5)
O1 C2 C5 O3 87.5(6)
C3 C2 C5 O3 -26.4(6)
O1 C2 C5 C6 -29.6(8)
C3 C2 C5 C6 -143.5(6)
C8 O4 C6 C7 -12.0(9)
C8 O4 C6 C5 -132.1(8)
O3 C5 C6 O4 174.5(6)
C2 C5 C6 O4 -70.5(8)
O3 C5 C6 C7 60.1(8)
C2 C5 C6 C7 175.1(6)
C8 O5 C7 C6 -32.3(10)
O4 C6 C7 O5 26.7(8)
C5 C6 C7 O5 142.4(7)
C7 O5 C8 O4 25.3(12)
C7 O5 C8 C25 -94.0(11)
C7 O5 C8 C26 143.3(10)
C6 O4 C8 O5 -7.6(11)
C6 O4 C8 C25 114.7(11)
C6 O4 C8 C26 -123.1(10)
N1 O6 C9 C10 -10.0(6)
N1 O6 C9 C19 113.5(7)
O6 C9 C10 C11 -11.2(6)
C19 C9 C10 C11 -133.8(7)
O6 N1 C11 C10 -34.2(5)
C4 N1 C11 C10 80.4(5)
O6 N1 C11 C12 87.8(5)
C4 N1 C11 C12 -157.6(4)
C9 C10 C11 N1 28.2(6)
C9 C10 C11 C12 -94.6(6)
C21 N2 C12 C13 124.7(6)
C21 N2 C12 C11 -107.9(6)
N1 C11 C12 N2 -65.0(6)
C10 C11 C12 N2 53.1(7)
N1 C11 C12 C13 59.6(6)
C10 C11 C12 C13 177.8(5)
C15 O7 C13 C14 -26.3(6)
C15 O7 C13 C12 96.1(6)
N2 C12 C13 O7 175.3(5)
C11 C12 C13 O7 48.4(7)
N2 C12 C13 C14 -67.7(6)
C11 C12 C13 C14 165.4(5)
C15 O8 C14 C13 -28.0(6)
C15 O8 C14 C16 94.4(6)
O7 C13 C14 O8 32.4(5)
C12 C13 C14 O8 -89.9(5)
O7 C13 C14 C16 -87.6(6)
C12 C13 C14 C16 150.1(5)
C14 O8 C15 O7 12.4(6)
C14 O8 C15 C27 -105.5(7)
C14 O8 C15 C28 129.3(5)
C13 O7 C15 O8 9.5(6)
C13 O7 C15 C27 130.4(6)
C13 O7 C15 C28 -104.8(7)
C18 O9 C16 C14 -110.7(7)
C18 O9 C16 C17 9.4(8)
O8 C14 C16 O9 176.8(5)
C13 C14 C16 O9 -68.2(7)
O8 C14 C16 C17 63.3(8)
C13 C14 C16 C17 178.3(6)
C18 O10 C17 C16 17.5(12)
O9 C16 C17 O10 -16.3(10)
C14 C16 C17 O10 102.3(9)
C17 O10 C18 O9 -11.6(12)
C17 O10 C18 C30 105.4(11)
C17 O10 C18 C29 -126.9(10)
C16 O9 C18 O10 -0.5(9)
C16 O9 C18 C30 -121.7(8)
C16 O9 C18 C29 112.7(8)
C20 O12 C19 O11 -1(2)
C20 O12 C19 C9 167.1(9)
O6 C9 C19 O11 155.8(11)
C10 C9 C19 O11 -84.8(14)
O6 C9 C19 O12 -13.5(13)
C10 C9 C19 O12 105.9(11)
C12 N2 C21 O13 -1.2(9)
C12 N2 C21 C22 176.6(6)
